data_7127265
loop_
_publ_author_name
'Li, Chuan-Ping'
'Long, Wei-Wei'
'Lei, Zhen'
'Guo, Ling'
'Xie, Ming-Jun'
'L\"u, Jian'
'Zhu, Xian-Dong'

_publ_section_title
;
 Anionic metal-organic framework as a unique turn-on fluorescent chemical
 sensor for ultra-sensitive detection of antibiotics.
;
_journal_issue 82
_journal_name_full 'Chemical communications (Cambridge, England)'
_journal_page_first 12403
_journal_page_last 12406
_journal_paper_doi 10.1039/d0cc05175f
_journal_volume 56
_journal_year 2020
_chemical_formula_moiety 'C104 H80 N4 O64 Zn12, 2(H13 O6.5 Zn)'
_chemical_formula_sum 'C104 H106 N4 O77 Zn14'
_chemical_formula_weight 3559.10
_space_group_crystal_system monoclinic
_space_group_IT_number 14
_space_group_name_Hall '-P 2yn'
_space_group_name_H-M_alt 'P 1 21/n 1'
_atom_sites_solution_hydrogens mixed
_atom_sites_solution_primary dual
_audit_creation_date 2020-04-07
_audit_creation_method
;
Olex2 1.3
(compiled Nov 21 2019 18:26:39 for OlexSys, GUI svn.r6003)
;
_audit_update_record
;
2020-04-17 deposited with the CCDC.	2020-09-16 downloaded from the CCDC.
;
_cell_angle_alpha 90
_cell_angle_beta 93.080(2)
_cell_angle_gamma 90
_cell_formula_units_Z 2
_cell_length_a 22.1643(14)
_cell_length_b 16.4288(10)
_cell_length_c 23.8287(15)
_cell_measurement_reflns_used 17042
_cell_measurement_temperature 99.98
_cell_measurement_theta_max 72.577
_cell_measurement_theta_min 2.652
_cell_volume 8664.3(9)
_computing_molecular_graphics 'Olex2 1.3 (Dolomanov et al., 2009)'
_computing_publication_material 'Olex2 1.3 (Dolomanov et al., 2009)'
_computing_structure_refinement 'SHELXL 2018/3 (Sheldrick, 2015)'
_computing_structure_solution 'SHELXT 2014/5 (Sheldrick, 2014)'
_diffrn_ambient_temperature 99.98
_diffrn_measured_fraction_theta_full 0.992
_diffrn_measured_fraction_theta_max 0.991
_diffrn_measurement_device_type 'Bruker APEX-III CCD'
_diffrn_radiation_type CuK\a
_diffrn_radiation_wavelength 1.54178
_diffrn_reflns_av_R_equivalents 0.0391
_diffrn_reflns_av_unetI/netI 0.0132
_diffrn_reflns_Laue_measured_fraction_full 0.992
_diffrn_reflns_Laue_measured_fraction_max 0.991
_diffrn_reflns_limit_h_max 27
_diffrn_reflns_limit_h_min -27
_diffrn_reflns_limit_k_max 20
_diffrn_reflns_limit_k_min -20
_diffrn_reflns_limit_l_max 29
_diffrn_reflns_limit_l_min -29
_diffrn_reflns_number 336036
_diffrn_reflns_point_group_measured_fraction_full 0.992
_diffrn_reflns_point_group_measured_fraction_max 0.991
_diffrn_reflns_theta_full 67.679
_diffrn_reflns_theta_max 72.577
_diffrn_reflns_theta_min 2.652
_exptl_absorpt_coefficient_mu 2.806
_exptl_absorpt_correction_T_max 0.755
_exptl_absorpt_correction_T_min 0.750
_exptl_absorpt_correction_type multi-scan
_exptl_crystal_colour 'clear light colourless'
_exptl_crystal_colour_lustre clear
_exptl_crystal_colour_modifier light
_exptl_crystal_colour_primary colourless
_exptl_crystal_density_diffrn 1.364
_exptl_crystal_description block
_exptl_crystal_F_000 3588
_exptl_crystal_size_max 0.2
_exptl_crystal_size_mid 0.1
_exptl_crystal_size_min 0.1
_refine_diff_density_max 3.254
_refine_diff_density_min -2.986
_refine_diff_density_rms 0.175
_refine_ls_extinction_method none
_refine_ls_goodness_of_fit_ref 1.070
_refine_ls_hydrogen_treatment constr
_refine_ls_matrix_type full
_refine_ls_number_parameters 914
_refine_ls_number_reflns 17042
_refine_ls_number_restraints 24
_refine_ls_restrained_S_all 1.070
_refine_ls_R_factor_all 0.0763
_refine_ls_R_factor_gt 0.0754
_refine_ls_shift/su_max 0.002
_refine_ls_shift/su_mean 0.000
_refine_ls_structure_factor_coef Fsqd
_refine_ls_weighting_details 'w=1/[\s^2^(Fo^2^)+(0.0776P)^2^+107.9775P] where P=(Fo^2^+2Fc^2^)/3'
_refine_ls_weighting_scheme calc
_refine_ls_wR_factor_gt 0.1993
_refine_ls_wR_factor_ref 0.1998
_reflns_Friedel_coverage 0.000
_reflns_number_gt 16641
_reflns_number_total 17042
_reflns_threshold_expression 'I > 2\s(I)'
_cod_data_source_file d0cc05175f2.cif
_cod_data_source_block FCS-3
_cod_depositor_comments 'Adding full bibliography for 7127265.cif.'
_cod_database_code 7127265
_shelx_shelxl_version_number 2018/3
_shelx_space_group_comment
;
The symmetry employed for this shelxl refinement is uniquely defined
by the following loop, which should always be used as a source of
symmetry information in preference to the above space-group names.
They are only intended as comments.
;
_shelx_estimated_absorpt_t_max 0.767
_shelx_estimated_absorpt_t_min 0.604
_olex2_refinement_description
;
1. Fixed Uiso
 At 1.2 times of:
  All C(H) groups, All C(H,H) groups
 At 1.5 times of:
  All O(H) groups, All O(H,H) groups
2. Uiso/Uaniso restraints and constraints
Uanis(O9) \\sim Ueq: with sigma of 0.01 and sigma for terminal atoms of 0.02
Uanis(O7) \\sim Ueq: with sigma of 0.01 and sigma for terminal atoms of 0.02
Uanis(O14) \\sim Ueq: with sigma of 0.01 and sigma for terminal atoms of 0.02
Uanis(O28) \\sim Ueq: with sigma of 0.01 and sigma for terminal atoms of 0.02
3. Others
 Fixed Sof: O28(0.5) H28A(0.5) H28B(0.5)
4.a Rotating group:
 O7W(H7WA,H7WB), O8W(H8WA,H8WB), O9W(H9WA,H9WB), O10W(H10A,H10B), O11W(H11A,
 H11B), O12W(H12A,H12B), O1W(H1WA,H1WB), O2W(H2WA,H2WB), O3W(H3WA,H3WB),
 O4W(H4WA,H4WB), O5W(H5WA,H5WB), O6W(H6WA,H6WB), O28(H28A,H28B)
4.b Ternary CH refined with riding coordinates:
 O26(H26), O25(H25)
4.c Secondary CH2 refined with riding coordinates:
 C8(H8A,H8B), C25(H25A,H25B), C44(H44A,H44B), C55(H55A,H55B)
4.d Aromatic/amide H refined with riding coordinates:
 C10(H10), C12(H12), C14(H14), C16(H16), C19(H19), C21(H21), C27(H27),
 C28(H28), C29(H29), C31(H31), C34(H34), C40(H40), C41(H41), C45(H45), C48(H48),
  C50(H50), C52(H52), C56(H56)
;
_olex2_submission_special_instructions 'No special instructions were received'

loop_
_space_group_symop_operation_xyz
'x, y, z'
'-x+1/2, y+1/2, -z+1/2'
'-x, -y, -z'
'x-1/2, -y-1/2, z-1/2'

loop_
_atom_site_label
_atom_site_type_symbol
_atom_site_fract_x
_atom_site_fract_y
_atom_site_fract_z
_atom_site_U_iso_or_equiv
_atom_site_adp_type
_atom_site_occupancy
_atom_site_site_symmetry_order
_atom_site_calc_flag
_atom_site_refinement_flags_posn
_atom_site_refinement_flags_adp
_atom_site_refinement_flags_occupancy
_atom_site_disorder_assembly
_atom_site_disorder_group
Zn1 Zn 0.66893(3) 0.33870(4) 1.16139(3) 0.01043(15) Uani 1 1 d . . . . .
Zn2 Zn 0.74706(3) 0.16695(4) 1.14485(3) 0.01097(15) Uani 1 1 d . . . . .
Zn3 Zn 0.82263(3) 0.34066(4) 1.14995(3) 0.00952(15) Uani 1 1 d . . . . .
Zn5 Zn 0.77159(3) 0.84547(4) 0.64744(3) 0.01220(15) Uani 1 1 d . . . . .
Zn6 Zn 0.84933(3) 0.66984(4) 0.65350(3) 0.01223(15) Uani 1 1 d . . . . .
Zn4 Zn 0.69478(3) 0.66981(4) 0.66458(3) 0.01248(15) Uani 1 1 d . . . . .
O1 O 0.67320(18) 0.4536(2) 1.18109(16) 0.0177(8) Uani 1 1 d . . . . .
O2 O 0.6639(2) 0.4655(3) 1.08939(17) 0.0307(10) Uani 1 1 d . . . . .
O3 O 0.67133(17) 0.6905(2) 1.30359(15) 0.0162(7) Uani 1 1 d . . . . .
O4 O 0.66975(18) 0.8152(2) 1.26859(14) 0.0160(7) Uani 1 1 d . . . . .
O5 O 0.4734(2) 0.8447(4) 1.12802(19) 0.0403(13) Uani 1 1 d . . . . .
O6 O 0.39194(17) 0.7809(2) 1.09318(16) 0.0189(8) Uani 1 1 d . . . . .
O7 O 0.4670(2) 0.6243(3) 0.87227(19) 0.0355(12) Uani 1 1 d . U . . .
O7W O 0.69126(19) 0.8645(3) 0.59969(19) 0.0277(9) Uani 1 1 d . . . . .
H7WA H 0.692418 0.840306 0.566432 0.042 Uiso 1 1 d R U . . .
H7WB H 0.687505 0.916820 0.590915 0.042 Uiso 1 1 d R U . . .
O26 O 0.74134(15) 0.2921(2) 1.12934(13) 0.0093(6) Uani 1 1 d . . . . .
H26 H 0.735198 0.298094 1.087662 0.014 Uiso 1 1 calc R U . . .
O8 O 0.39339(18) 0.7114(2) 0.88799(16) 0.0209(8) Uani 1 1 d . . . . .
O8W O 0.82233(17) 0.8522(2) 0.57551(15) 0.0166(8) Uani 1 1 d . . . . .
H8WA H 0.855816 0.824884 0.581239 0.025 Uiso 1 1 d R U . . .
H8WB H 0.834126 0.902297 0.570632 0.025 Uiso 1 1 d R U . . .
O9 O 0.6526(3) 1.0326(3) 0.9334(2) 0.0538(18) Uani 1 1 d . U . . .
O9W O 0.7821(2) 0.9690(3) 0.6582(2) 0.0358(11) Uani 1 1 d . . . . .
H9WA H 0.811126 1.004173 0.641739 0.054 Uiso 1 1 d R U . . .
H9WB H 0.759979 1.005843 0.680980 0.054 Uiso 1 1 d R U . . .
O10 O 0.66032(19) 1.0525(2) 0.84191(16) 0.0203(8) Uani 1 1 d . . . . .
O10W O 0.6699(2) 0.1501(3) 1.0932(2) 0.0345(11) Uani 1 1 d . . . . .
H10A H 0.636660 0.167738 1.109714 0.052 Uiso 1 1 d R U . . .
H10B H 0.662173 0.096705 1.088004 0.052 Uiso 1 1 d R U . . .
O11 O 0.68724(18) 0.5536(2) 0.67700(16) 0.0188(8) Uani 1 1 d . . . . .
O11W O 0.7553(2) 0.0429(3) 1.15908(19) 0.0308(10) Uani 1 1 d . . . . .
H11A H 0.757060 0.014827 1.126861 0.046 Uiso 1 1 d R U . . .
H11B H 0.721819 0.022970 1.173544 0.046 Uiso 1 1 d R U . . .
O12 O 0.6817(3) 0.5386(3) 0.58499(19) 0.0432(14) Uani 1 1 d . . . . .
O12W O 0.80315(17) 0.1545(2) 1.07640(15) 0.0153(7) Uani 1 1 d . . . . .
H12A H 0.826669 0.196866 1.075038 0.023 Uiso 1 1 d R U . . .
H12B H 0.781192 0.156242 1.044971 0.023 Uiso 1 1 d R U . . .
O13 O 0.6961(2) 0.7079(2) 0.74249(16) 0.0286(10) Uani 1 1 d . . . . .
O14 O 0.7234(2) 0.8340(2) 0.71998(16) 0.0214(9) Uani 1 1 d . U . . .
O15 O 0.64692(18) 0.3251(2) 0.80184(15) 0.0182(8) Uani 1 1 d . . . . .
O16 O 0.64052(19) 0.1997(2) 0.76637(15) 0.0213(8) Uani 1 1 d . . . . .
O17 O 0.4418(2) 0.3577(3) 0.3648(2) 0.0356(12) Uani 1 1 d . . . . .
O18 O 0.36543(17) 0.2790(2) 0.38729(17) 0.0205(8) Uani 1 1 d . . . . .
O19 O 0.37320(17) 0.2113(2) 0.59616(16) 0.0176(8) Uani 1 1 d . . . . .
O20 O 0.44950(19) 0.1264(3) 0.61592(18) 0.0264(9) Uani 1 1 d . . . . .
O21 O 0.6781(2) -0.0229(2) 0.44123(16) 0.0234(9) Uani 1 1 d . . . . .
O22 O 0.67907(18) -0.0426(2) 0.34892(15) 0.0174(8) Uani 1 1 d . . . . .
O23 O 0.66064(19) 0.2968(2) 0.23845(15) 0.0194(8) Uani 1 1 d . . . . .
O24 O 0.70159(19) 0.1766(2) 0.21923(15) 0.0177(8) Uani 1 1 d . . . . .
O25 O 0.76711(16) 0.7181(2) 0.63242(14) 0.0116(7) Uani 1 1 d . . . . .
H25 H 0.761107 0.711678 0.590767 0.017 Uiso 1 1 calc R U . . .
N1 N 0.61299(19) 0.2615(3) 0.50208(16) 0.0121(8) Uani 1 1 d . . . . .
N2 N 0.63763(19) 0.7439(3) 1.00306(17) 0.0129(8) Uani 1 1 d . . . . .
C5 C 0.6680(2) 0.4968(3) 1.1367(2) 0.0141(10) Uani 1 1 d . . . . .
C6 C 0.6706(2) 0.9182(3) 0.8752(2) 0.0130(10) Uani 1 1 d . . . A -1
C7 C 0.7058(2) 0.7823(3) 0.7537(2) 0.0159(10) Uani 1 1 d . . . . .
C8 C 0.6703(2) 0.7770(3) 1.0527(2) 0.0124(10) Uani 1 1 d . . . . .
H8A H 0.652452 0.830247 1.061973 0.015 Uiso 1 1 calc R U . . .
H8B H 0.712859 0.786573 1.043811 0.015 Uiso 1 1 calc R U . . .
C9 C 0.6681(2) 0.5874(3) 1.1440(2) 0.0116(9) Uani 1 1 d . . . . .
C10 C 0.5420(2) 0.7136(3) 0.9523(2) 0.0155(10) Uani 1 1 d . . . . .
H10 H 0.562606 0.692738 0.921490 0.019 Uiso 1 1 calc R U . . .
C11 C 0.6602(3) 1.0072(3) 0.8851(2) 0.0225(12) Uani 1 1 d . . . . .
C12 C 0.6686(2) 0.6210(3) 1.1973(2) 0.0112(9) Uani 1 1 d . . . . .
H12 H 0.669454 0.586460 1.229332 0.013 Uiso 1 1 calc R U . . .
C13 C 0.6678(2) 0.7049(3) 1.20442(19) 0.0109(9) Uani 1 1 d . . . . .
C14 C 0.6686(2) 0.7553(3) 1.1573(2) 0.0127(10) Uani 1 1 d . . . . .
H14 H 0.668734 0.812701 1.161868 0.015 Uiso 1 1 calc R U . . .
C15 C 0.6469(2) 0.3089(3) 0.7025(2) 0.0134(10) Uani 1 1 d . . . . .
C16 C 0.6682(2) 0.6379(3) 1.0970(2) 0.0114(9) Uani 1 1 d . . . . .
H16 H 0.667729 0.614792 1.060453 0.014 Uiso 1 1 calc R U . . .
C17 C 0.6695(2) 0.7384(3) 1.2624(2) 0.0121(10) Uani 1 1 d . . . . .
C18 C 0.5753(2) 0.7441(3) 0.9998(2) 0.0129(10) Uani 1 1 d . . . . .
C19 C 0.5427(2) 0.7722(3) 1.0451(2) 0.0146(10) Uani 1 1 d . . . . .
H19 H 0.563838 0.791872 1.078022 0.018 Uiso 1 1 calc R U . . .
C20 C 0.4800(2) 0.7714(3) 1.0422(2) 0.0158(10) Uani 1 1 d . . . . .
C21 C 0.4478(2) 0.7429(3) 0.9947(2) 0.0167(10) Uani 1 1 d . . . . .
H21 H 0.404879 0.743340 0.992689 0.020 Uiso 1 1 calc R U . . .
C22 C 0.4791(2) 0.7139(3) 0.9503(2) 0.0165(10) Uani 1 1 d . . . . .
C23 C 0.4455(2) 0.6795(4) 0.8994(2) 0.0162(11) Uani 1 1 d . . . . .
C24 C 0.4474(2) 0.8023(4) 1.0913(2) 0.0174(11) Uani 1 1 d . . . . .
C25 C 0.6713(2) 0.7168(3) 0.9560(2) 0.0115(9) Uani 1 1 d . . . . .
H25A H 0.652039 0.666880 0.940095 0.014 Uiso 1 1 calc R U . . .
H25B H 0.712786 0.702381 0.969882 0.014 Uiso 1 1 calc R U . . .
C26 C 0.6750(2) 0.7797(3) 0.9091(2) 0.0115(9) Uani 1 1 d . . . . .
C27 C 0.6886(2) 0.7536(3) 0.8553(2) 0.0129(10) Uani 1 1 d . . . . .
H27 H 0.694090 0.697214 0.848277 0.015 Uiso 1 1 calc R U . . .
C28 C 0.6655(2) 0.8615(3) 0.9184(2) 0.0106(9) Uani 1 1 d . . . . .
H28 H 0.655330 0.879493 0.954632 0.013 Uiso 1 1 calc R U . A .
C29 C 0.6853(2) 0.8920(3) 0.8224(2) 0.0111(9) Uani 1 1 d . . . . .
H29 H 0.689446 0.930348 0.793023 0.013 Uiso 1 1 calc R U . A .
C30 C 0.6691(2) 0.7219(3) 1.1036(2) 0.0110(9) Uani 1 1 d . . . . .
C31 C 0.6583(2) 0.3911(3) 0.6952(2) 0.0136(10) Uani 1 1 d . . . . .
H31 H 0.661944 0.426294 0.726810 0.016 Uiso 1 1 calc R U . . .
C32 C 0.6645(2) 0.4221(3) 0.6412(2) 0.0139(10) Uani 1 1 d . . . . .
C33 C 0.6940(2) 0.8090(3) 0.8123(2) 0.0121(10) Uani 1 1 d . . . . .
C34 C 0.6599(2) 0.3698(3) 0.5949(2) 0.0128(10) Uani 1 1 d . . . . .
H34 H 0.664609 0.390830 0.558247 0.015 Uiso 1 1 calc R U . . .
C35 C 0.6789(3) 0.5100(3) 0.6331(2) 0.0183(11) Uani 1 1 d . . . . .
C36 C 0.6443(2) 0.2757(3) 0.7608(2) 0.0155(10) Uani 1 1 d . . . . .
C37 C 0.4189(3) 0.3064(4) 0.3953(2) 0.0182(11) Uani 1 1 d . . . . .
C38 C 0.6791(2) 0.2261(3) 0.2519(2) 0.0126(10) Uani 1 1 d . . . . .
C39 C 0.6731(2) 0.2003(3) 0.3121(2) 0.0122(10) Uani 1 1 d . . . . .
C40 C 0.6794(2) 0.1181(3) 0.3253(2) 0.0106(9) Uani 1 1 d . . . . .
H40 H 0.688862 0.080149 0.296942 0.013 Uiso 1 1 calc R U . . .
C41 C 0.6599(2) 0.1478(3) 0.4214(2) 0.0096(9) Uani 1 1 d . . . . .
H41 H 0.655089 0.129410 0.458649 0.012 Uiso 1 1 calc R U . . .
C42 C 0.6719(2) 0.0916(3) 0.3796(2) 0.0098(9) Uani 1 1 d . . . . .
C43 C 0.6550(2) 0.2308(3) 0.4092(2) 0.0105(9) Uani 1 1 d . . . . .
C44 C 0.6454(2) 0.2928(3) 0.45524(19) 0.0117(9) Uani 1 1 d . . . . .
H44A H 0.685253 0.313100 0.469734 0.014 Uiso 1 1 calc R U . . .
H44B H 0.622642 0.339585 0.438658 0.014 Uiso 1 1 calc R U . . .
C45 C 0.6613(2) 0.2570(3) 0.3538(2) 0.0118(9) Uani 1 1 d . . . . .
H45 H 0.657419 0.313139 0.344682 0.014 Uiso 1 1 calc R U . . .
C46 C 0.6773(2) 0.0019(3) 0.3923(2) 0.0140(10) Uani 1 1 d . . . . .
C47 C 0.5508(2) 0.2540(3) 0.4980(2) 0.0104(9) Uani 1 1 d . . . . .
C48 C 0.5195(2) 0.2216(3) 0.5422(2) 0.0149(10) Uani 1 1 d . . . . .
H48 H 0.541380 0.202432 0.574931 0.018 Uiso 1 1 calc R U . . .
C49 C 0.4565(2) 0.2169(3) 0.5388(2) 0.0150(10) Uani 1 1 d . . . . .
C50 C 0.4229(2) 0.2441(3) 0.4914(2) 0.0147(10) Uani 1 1 d . . . . .
H50 H 0.380024 0.241439 0.489517 0.018 Uiso 1 1 calc R U . . .
C51 C 0.4541(2) 0.2753(3) 0.4466(2) 0.0145(10) Uani 1 1 d . . . . .
C52 C 0.5168(2) 0.2802(3) 0.4498(2) 0.0119(9) Uani 1 1 d . . . . .
H52 H 0.537057 0.301596 0.418882 0.014 Uiso 1 1 calc R U . . .
C53 C 0.6485(2) 0.2871(3) 0.6020(2) 0.0127(10) Uani 1 1 d . . . . .
C54 C 0.4254(2) 0.1817(3) 0.5875(2) 0.0164(10) Uani 1 1 d . . . . .
C55 C 0.6472(2) 0.2305(3) 0.5516(2) 0.0130(10) Uani 1 1 d . . . . .
H55A H 0.689219 0.219970 0.541578 0.016 Uiso 1 1 calc R U . . .
H55B H 0.629441 0.177859 0.562464 0.016 Uiso 1 1 calc R U . . .
C56 C 0.6418(2) 0.2571(3) 0.6559(2) 0.0148(10) Uani 1 1 d . . . . .
H56 H 0.633579 0.200914 0.661106 0.018 Uiso 1 1 calc R U . . .
Zn7 Zn 0.54583(4) 0.48252(6) 0.28901(4) 0.0320(2) Uani 1 1 d . . . . .
O1W O 0.5437(2) 0.5046(3) 0.2038(2) 0.0374(11) Uani 1 1 d . . . . .
H1WA H 0.537650 0.458650 0.184824 0.056 Uiso 1 1 d R U . . .
H1WB H 0.579755 0.520733 0.193827 0.056 Uiso 1 1 d R U . . .
O2W O 0.4495(2) 0.4814(3) 0.2841(2) 0.0367(11) Uani 1 1 d . . . . .
H2WA H 0.435389 0.441851 0.305319 0.055 Uiso 1 1 d R U . . .
H2WB H 0.435399 0.468322 0.249587 0.055 Uiso 1 1 d R U . . .
O3W O 0.5547(3) 0.6072(3) 0.3086(2) 0.0444(13) Uani 1 1 d . . . . .
H3WA H 0.593230 0.622724 0.307849 0.067 Uiso 1 1 d R U . . .
H3WB H 0.545824 0.616851 0.344210 0.067 Uiso 1 1 d R U . . .
O4W O 0.5464(2) 0.3558(3) 0.2732(2) 0.0380(11) Uani 1 1 d . . . B 1
H4WA H 0.581627 0.332147 0.248380 0.057 Uiso 1 1 d R U . B 1
H4WB H 0.550910 0.371268 0.308483 0.057 Uiso 1 1 d R U . B 1
O5W O 0.6406(2) 0.4681(3) 0.2926(2) 0.0393(12) Uani 1 1 d . . . . .
H5WA H 0.654686 0.480069 0.259589 0.059 Uiso 1 1 d R U . . .
H5WB H 0.657961 0.504433 0.315520 0.059 Uiso 1 1 d R U . . .
O6W O 0.5415(3) 0.4550(4) 0.3731(2) 0.0488(14) Uani 1 1 d . . . . .
H6WA H 0.517828 0.413088 0.376861 0.073 Uiso 1 1 d R U . . .
H6WB H 0.523476 0.494526 0.390112 0.073 Uiso 1 1 d R U . . .
O28 O 0.4919(3) 0.3746(5) 0.2917(3) 0.0171(15) Uani 0.5 1 d . U P B -1
H28A H 0.467347 0.361833 0.321151 0.026 Uiso 0.5 1 d R U P B -1
H28B H 0.513153 0.327507 0.284551 0.026 Uiso 0.5 1 d R U P B -1

loop_
_atom_site_aniso_label
_atom_site_aniso_U_11
_atom_site_aniso_U_22
_atom_site_aniso_U_33
_atom_site_aniso_U_23
_atom_site_aniso_U_13
_atom_site_aniso_U_12
Zn1 0.0134(3) 0.0113(3) 0.0066(3) -0.0010(2) 0.0008(2) 0.0013(2)
Zn2 0.0179(3) 0.0087(3) 0.0067(3) -0.0018(2) 0.0033(2) -0.0019(2)
Zn3 0.0135(3) 0.0090(3) 0.0063(3) -0.0006(2) 0.0024(2) -0.0020(2)
Zn5 0.0194(4) 0.0102(3) 0.0075(3) 0.0020(2) 0.0044(3) 0.0030(3)
Zn6 0.0213(4) 0.0084(3) 0.0072(3) 0.0001(2) 0.0032(3) 0.0023(3)
Zn4 0.0179(4) 0.0125(3) 0.0074(3) -0.0021(2) 0.0033(3) -0.0021(3)
O1 0.025(2) 0.0114(17) 0.0162(18) 0.0028(14) -0.0006(15) 0.0008(15)
O2 0.062(3) 0.017(2) 0.0142(19) -0.0033(16) 0.010(2) -0.003(2)
O3 0.0223(19) 0.0170(18) 0.0092(16) 0.0005(14) 0.0006(14) -0.0036(15)
O4 0.027(2) 0.0133(17) 0.0076(16) -0.0008(13) -0.0004(14) 0.0001(15)
O5 0.022(2) 0.077(4) 0.022(2) -0.025(2) 0.0080(18) -0.007(2)
O6 0.0176(19) 0.0183(19) 0.0218(19) 0.0010(15) 0.0101(15) 0.0002(15)
O7 0.019(2) 0.060(3) 0.027(2) -0.027(2) -0.0057(17) 0.004(2)
O7W 0.026(2) 0.022(2) 0.034(2) 0.0117(18) -0.0073(18) 0.0007(17)
O26 0.0136(17) 0.0102(16) 0.0042(14) 0.0001(12) 0.0013(12) -0.0013(13)
O8 0.022(2) 0.024(2) 0.0168(18) -0.0024(16) -0.0029(15) -0.0027(16)
O8W 0.0207(19) 0.0147(18) 0.0149(18) 0.0056(14) 0.0053(15) 0.0023(15)
O9 0.121(5) 0.015(2) 0.030(3) -0.0059(19) 0.042(3) 0.000(3)
O9W 0.041(3) 0.015(2) 0.051(3) -0.005(2) 0.007(2) 0.0007(19)
O10 0.030(2) 0.0117(18) 0.0194(19) -0.0002(15) 0.0077(16) 0.0013(16)
O10W 0.027(2) 0.032(2) 0.044(3) -0.027(2) -0.009(2) -0.0001(19)
O11 0.021(2) 0.0156(18) 0.0187(19) -0.0023(15) -0.0056(15) -0.0023(15)
O11W 0.047(3) 0.015(2) 0.032(2) -0.0021(17) 0.008(2) -0.0014(19)
O12 0.095(4) 0.019(2) 0.017(2) 0.0027(17) 0.018(2) -0.012(2)
O12W 0.0211(19) 0.0150(18) 0.0100(16) -0.0031(13) 0.0022(14) -0.0003(14)
O13 0.059(3) 0.017(2) 0.0105(18) -0.0068(15) 0.0142(19) -0.008(2)
O14 0.036(2) 0.0181(19) 0.0110(17) 0.0025(14) 0.0128(16) 0.0056(16)
O15 0.024(2) 0.023(2) 0.0068(16) -0.0019(14) -0.0024(14) -0.0010(16)
O16 0.033(2) 0.022(2) 0.0091(17) 0.0010(15) -0.0008(15) -0.0077(17)
O17 0.020(2) 0.057(3) 0.031(2) 0.027(2) 0.0056(18) 0.001(2)
O18 0.0140(19) 0.022(2) 0.025(2) 0.0021(16) -0.0038(15) -0.0021(15)
O19 0.0164(18) 0.0166(18) 0.0207(19) 0.0018(15) 0.0094(15) -0.0006(15)
O20 0.020(2) 0.036(2) 0.023(2) 0.0118(18) 0.0067(17) 0.0056(18)
O21 0.044(3) 0.0136(18) 0.0128(18) 0.0047(15) 0.0043(17) 0.0068(17)
O22 0.028(2) 0.0108(17) 0.0139(17) 0.0001(14) 0.0088(15) 0.0040(15)
O23 0.034(2) 0.0151(18) 0.0103(17) 0.0037(14) 0.0074(15) 0.0082(16)
O24 0.032(2) 0.0126(17) 0.0095(17) -0.0003(14) 0.0109(15) -0.0004(15)
O25 0.0176(18) 0.0114(16) 0.0060(15) -0.0002(12) 0.0037(13) 0.0001(13)
N1 0.014(2) 0.020(2) 0.0034(18) -0.0006(16) 0.0014(15) -0.0022(17)
N2 0.013(2) 0.022(2) 0.0040(18) 0.0015(16) 0.0005(15) -0.0022(17)
C5 0.021(3) 0.011(2) 0.011(2) -0.0020(18) 0.006(2) -0.0009(19)
C6 0.015(2) 0.011(2) 0.014(2) -0.0022(19) 0.0071(19) -0.0024(19)
C7 0.021(3) 0.019(3) 0.008(2) 0.0019(19) 0.0035(19) 0.003(2)
C8 0.012(2) 0.017(2) 0.009(2) 0.0037(19) 0.0005(18) -0.0037(19)
C9 0.013(2) 0.012(2) 0.011(2) 0.0011(18) 0.0013(18) 0.0019(18)
C10 0.019(3) 0.021(3) 0.007(2) 0.0018(19) -0.0008(19) -0.001(2)
C11 0.036(3) 0.012(3) 0.020(3) -0.002(2) 0.014(2) -0.003(2)
C12 0.010(2) 0.015(2) 0.009(2) 0.0020(18) 0.0003(17) 0.0014(18)
C13 0.012(2) 0.015(2) 0.006(2) 0.0002(18) 0.0000(17) -0.0003(19)
C14 0.017(2) 0.011(2) 0.009(2) 0.0014(18) -0.0004(19) -0.0009(19)
C15 0.014(2) 0.018(3) 0.007(2) -0.0011(19) 0.0000(18) -0.003(2)
C16 0.011(2) 0.018(2) 0.005(2) -0.0009(18) 0.0012(17) -0.0022(19)
C17 0.011(2) 0.016(2) 0.009(2) -0.0010(19) -0.0019(18) -0.0004(19)
C18 0.015(2) 0.016(2) 0.008(2) 0.0048(18) 0.0033(19) -0.0001(19)
C19 0.015(2) 0.024(3) 0.005(2) 0.0022(19) 0.0004(18) -0.001(2)
C20 0.017(3) 0.023(3) 0.008(2) 0.001(2) 0.0057(19) 0.001(2)
C21 0.012(2) 0.026(3) 0.013(2) 0.001(2) 0.0008(19) -0.004(2)
C22 0.016(3) 0.023(3) 0.011(2) 0.000(2) -0.0017(19) -0.003(2)
C23 0.009(2) 0.028(3) 0.012(2) -0.001(2) -0.0006(19) -0.005(2)
C24 0.013(2) 0.029(3) 0.010(2) 0.001(2) 0.0031(19) 0.001(2)
C25 0.011(2) 0.013(2) 0.011(2) 0.0024(18) 0.0012(18) 0.0015(18)
C26 0.012(2) 0.015(2) 0.007(2) 0.0006(18) -0.0004(18) -0.0008(18)
C27 0.017(2) 0.010(2) 0.011(2) -0.0010(18) 0.0013(19) 0.0014(19)
C28 0.010(2) 0.015(2) 0.007(2) -0.0012(18) 0.0045(17) -0.0033(18)
C29 0.009(2) 0.013(2) 0.011(2) 0.0016(18) 0.0031(18) -0.0017(18)
C30 0.012(2) 0.014(2) 0.007(2) 0.0037(18) -0.0006(17) -0.0006(18)
C31 0.014(2) 0.019(3) 0.007(2) -0.0011(19) -0.0019(18) -0.004(2)
C32 0.015(2) 0.016(2) 0.011(2) -0.0022(19) 0.0019(19) -0.0034(19)
C33 0.011(2) 0.016(2) 0.009(2) -0.0038(19) 0.0004(18) -0.0004(19)
C34 0.017(2) 0.015(2) 0.006(2) 0.0020(18) 0.0017(18) -0.0014(19)
C35 0.025(3) 0.017(3) 0.014(2) 0.000(2) 0.005(2) -0.002(2)
C36 0.019(3) 0.019(3) 0.009(2) 0.0004(19) -0.0001(19) -0.005(2)
C37 0.020(3) 0.023(3) 0.012(2) -0.003(2) 0.008(2) 0.002(2)
C38 0.018(2) 0.014(2) 0.006(2) -0.0028(18) 0.0033(18) -0.0019(19)
C39 0.019(3) 0.011(2) 0.007(2) 0.0010(18) 0.0035(18) 0.0012(19)
C40 0.008(2) 0.013(2) 0.011(2) -0.0005(18) 0.0045(17) -0.0015(18)
C41 0.004(2) 0.016(2) 0.009(2) 0.0001(18) 0.0025(17) -0.0004(17)
C42 0.009(2) 0.010(2) 0.010(2) 0.0005(18) 0.0019(17) -0.0001(17)
C43 0.011(2) 0.013(2) 0.008(2) -0.0028(18) 0.0020(17) -0.0004(18)
C44 0.018(2) 0.012(2) 0.005(2) -0.0029(18) 0.0045(18) -0.0025(19)
C45 0.014(2) 0.013(2) 0.009(2) -0.0005(18) 0.0035(18) -0.0029(19)
C46 0.017(2) 0.013(2) 0.013(2) 0.0009(19) 0.0052(19) 0.0011(19)
C47 0.010(2) 0.013(2) 0.009(2) -0.0029(18) 0.0039(18) -0.0006(18)
C48 0.016(3) 0.019(3) 0.010(2) -0.0006(19) 0.0033(19) 0.002(2)
C49 0.018(3) 0.016(2) 0.012(2) 0.0008(19) 0.004(2) 0.001(2)
C50 0.013(2) 0.017(2) 0.014(2) -0.0018(19) 0.0035(19) -0.002(2)
C51 0.015(2) 0.018(3) 0.010(2) -0.0043(19) -0.0001(19) 0.001(2)
C52 0.013(2) 0.015(2) 0.008(2) -0.0011(18) 0.0053(18) -0.0004(19)
C53 0.013(2) 0.016(2) 0.008(2) -0.0018(19) -0.0014(18) -0.0023(19)
C54 0.018(3) 0.019(3) 0.013(2) 0.000(2) 0.006(2) -0.001(2)
C55 0.017(2) 0.014(2) 0.008(2) -0.0006(18) 0.0006(19) 0.0033(19)
C56 0.021(3) 0.014(2) 0.010(2) 0.0009(19) -0.0005(19) -0.005(2)
Zn7 0.0286(5) 0.0362(5) 0.0316(5) 0.0000(4) 0.0050(4) -0.0004(4)
O1W 0.031(3) 0.049(3) 0.032(2) -0.004(2) 0.004(2) -0.009(2)
O2W 0.021(2) 0.044(3) 0.045(3) 0.011(2) 0.003(2) 0.001(2)
O3W 0.046(3) 0.036(3) 0.052(3) -0.005(2) 0.008(3) -0.006(2)
O4W 0.031(3) 0.040(3) 0.043(3) -0.007(2) 0.004(2) -0.004(2)
O5W 0.030(3) 0.039(3) 0.049(3) -0.007(2) -0.001(2) -0.003(2)
O6W 0.062(4) 0.056(3) 0.029(3) 0.004(2) 0.003(2) -0.016(3)
O28 0.009(3) 0.032(4) 0.010(3) -0.002(3) 0.004(3) -0.003(3)

loop_
_atom_type_symbol
_atom_type_description
_atom_type_scat_dispersion_real
_atom_type_scat_dispersion_imag
_atom_type_scat_source
C C 0.0181 0.0091 'International Tables Vol C Tables 4.2.6.8 and 6.1.1.4'
H H 0.0000 0.0000 'International Tables Vol C Tables 4.2.6.8 and 6.1.1.4'
N N 0.0311 0.0180 'International Tables Vol C Tables 4.2.6.8 and 6.1.1.4'
O O 0.0492 0.0322 'International Tables Vol C Tables 4.2.6.8 and 6.1.1.4'
Zn Zn -1.5491 0.6778 'International Tables Vol C Tables 4.2.6.8 and 6.1.1.4'

loop_
_geom_angle_atom_site_label_1
_geom_angle_atom_site_label_2
_geom_angle_atom_site_label_3
_geom_angle
_geom_angle_site_symmetry_1
_geom_angle_site_symmetry_3
_geom_angle_publ_flag
O1 Zn1 O26 116.15(16) . . ?
O1 Zn1 O8 125.38(17) . 3_667 ?
O1 Zn1 O23 96.85(16) . 1_556 ?
O26 Zn1 O23 110.05(15) . 1_556 ?
O8 Zn1 O26 99.66(16) 3_667 . ?
O8 Zn1 O23 108.39(17) 3_667 1_556 ?
O26 Zn2 O3 88.01(14) . 2_647 ?
O26 Zn2 O12W 89.52(14) . . ?
O26 Zn2 O24 92.76(13) . 1_556 ?
O10W Zn2 O3 176.95(19) . 2_647 ?
O10W Zn2 O26 89.23(17) . . ?
O10W Zn2 O11W 91.6(2) . . ?
O10W Zn2 O12W 91.71(18) . . ?
O10W Zn2 O24 95.37(18) . 1_556 ?
O11W Zn2 O3 91.11(17) . 2_647 ?
O11W Zn2 O26 178.21(17) . . ?
O11W Zn2 O12W 88.88(17) . . ?
O11W Zn2 O24 88.73(16) . 1_556 ?
O12W Zn2 O3 86.97(14) . 2_647 ?
O24 Zn2 O3 86.06(15) 1_556 2_647 ?
O24 Zn2 O12W 172.59(16) 1_556 . ?
O4 Zn3 O26 100.59(15) 2_647 . ?
O19 Zn3 O4 122.04(16) 4_666 2_647 ?
O19 Zn3 O26 101.88(15) 4_666 . ?
O22 Zn3 O4 101.40(15) 2_656 2_647 ?
O22 Zn3 O26 112.51(16) 2_656 . ?
O22 Zn3 O19 117.42(16) 2_656 4_666 ?
O7W Zn5 O8W 91.47(17) . . ?
O7W Zn5 O14 90.33(18) . . ?
O7W Zn5 O15 178.69(17) . 2_656 ?
O7W Zn5 O25 91.43(16) . . ?
O8W Zn5 O15 89.80(15) . 2_656 ?
O8W Zn5 O25 86.39(14) . . ?
O9W Zn5 O7W 90.47(19) . . ?
O9W Zn5 O8W 89.29(18) . . ?
O9W Zn5 O14 92.58(18) . . ?
O9W Zn5 O15 89.84(18) . 2_656 ?
O9W Zn5 O25 175.32(18) . . ?
O14 Zn5 O8W 177.39(15) . . ?
O14 Zn5 O15 88.38(16) . 2_656 ?
O14 Zn5 O25 91.68(14) . . ?
O25 Zn5 O15 88.35(14) . 2_656 ?
O6 Zn6 O10 121.00(16) 4_675 2_646 ?
O6 Zn6 O16 125.42(18) 4_675 2_656 ?
O6 Zn6 O25 96.91(15) 4_675 . ?
O10 Zn6 O16 101.49(17) 2_646 2_656 ?
O10 Zn6 O25 107.59(16) 2_646 . ?
O16 Zn6 O25 101.36(15) 2_656 . ?
O11 Zn4 O13 99.63(17) . . ?
O11 Zn4 O18 117.22(16) . 3_666 ?
O11 Zn4 O25 122.12(16) . . ?
O13 Zn4 O18 115.83(19) . 3_666 ?
O13 Zn4 O25 105.51(17) . . ?
O18 Zn4 O25 97.00(16) 3_666 . ?
C5 O1 Zn1 109.8(3) . . ?
C17 O3 Zn2 123.1(3) . 2_657 ?
C17 O4 Zn3 108.8(3) . 2_657 ?
C24 O6 Zn6 114.7(4) . 4_576 ?
Zn5 O7W H7WA 110.8 . . ?
Zn5 O7W H7WB 109.9 . . ?
H7WA O7W H7WB 103.3 . . ?
Zn1 O26 Zn2 110.89(15) . . ?
Zn1 O26 Zn3 119.35(16) . . ?
Zn1 O26 H26 106.0 . . ?
Zn2 O26 H26 106.0 . . ?
Zn3 O26 Zn2 107.61(15) . . ?
Zn3 O26 H26 106.0 . . ?
C23 O8 Zn1 123.8(4) . 3_667 ?
Zn5 O8W H8WA 109.4 . . ?
Zn5 O8W H8WB 109.6 . . ?
H8WA O8W H8WB 104.4 . . ?
Zn5 O9W H9WA 127.9 . . ?
Zn5 O9W H9WB 129.2 . . ?
H9WA O9W H9WB 103.0 . . ?
C11 O10 Zn6 122.1(4) . 2_656 ?
Zn2 O10W H10A 111.5 . . ?
Zn2 O10W H10B 111.0 . . ?
H10A O10W H10B 102.7 . . ?
C35 O11 Zn4 115.9(3) . . ?
Zn2 O11W H11A 111.9 . . ?
Zn2 O11W H11B 110.7 . . ?
H11A O11W H11B 102.5 . . ?
Zn2 O12W H12A 109.2 . . ?
Zn2 O12W H12B 109.6 . . ?
H12A O12W H12B 104.4 . . ?
C7 O13 Zn4 120.2(3) . . ?
C7 O14 Zn5 141.9(4) . . ?
C36 O15 Zn5 122.5(4) . 2_646 ?
C36 O16 Zn6 110.1(3) . 2_646 ?
C37 O17 H28A 140.1 . . ?
C37 O18 Zn4 122.7(4) . 3_666 ?
C54 O19 Zn3 119.7(3) . 4_565 ?
C46 O22 Zn3 124.3(3) . 2_646 ?
C38 O23 Zn1 120.5(3) . 1_554 ?
C38 O24 Zn2 143.5(3) . 1_554 ?
Zn5 O25 H25 105.9 . . ?
Zn6 O25 Zn5 108.10(16) . . ?
Zn6 O25 H25 105.9 . . ?
Zn4 O25 Zn5 111.18(16) . . ?
Zn4 O25 Zn6 118.90(17) . . ?
Zn4 O25 H25 105.9 . . ?
C44 N1 C55 119.3(4) . . ?
C47 N1 C44 120.7(4) . . ?
C47 N1 C55 119.8(4) . . ?
C18 N2 C8 119.8(4) . . ?
C18 N2 C25 120.8(4) . . ?
C25 N2 C8 119.2(4) . . ?
O1 C5 C9 117.2(4) . . ?
O2 C5 O1 121.5(5) . . ?
O2 C5 C9 121.3(5) . . ?
C28 C6 C11 120.9(5) . . ?
C29 C6 C11 119.4(5) . . ?
C29 C6 C28 119.6(5) . . ?
O13 C7 C33 116.2(5) . . ?
O14 C7 O13 125.2(5) . . ?
O14 C7 C33 118.6(5) . . ?
N2 C8 H8A 108.9 . . ?
N2 C8 H8B 108.9 . . ?
N2 C8 C30 113.4(4) . . ?
H8A C8 H8B 107.7 . . ?
C30 C8 H8A 108.9 . . ?
C30 C8 H8B 108.9 . . ?
C12 C9 C5 120.3(4) . . ?
C12 C9 C16 120.0(5) . . ?
C16 C9 C5 119.8(4) . . ?
C18 C10 H10 119.8 . . ?
C22 C10 H10 119.8 . . ?
C22 C10 C18 120.4(5) . . ?
O9 C11 O10 124.0(5) . . ?
O9 C11 C6 120.1(5) . . ?
O10 C11 C6 115.9(5) . . ?
C9 C12 H12 119.7 . . ?
C9 C12 C13 120.5(5) . . ?
C13 C12 H12 119.7 . . ?
C12 C13 C14 119.3(4) . . ?
C12 C13 C17 118.8(4) . . ?
C14 C13 C17 121.8(5) . . ?
C13 C14 H14 119.8 . . ?
C30 C14 C13 120.5(5) . . ?
C30 C14 H14 119.8 . . ?
C31 C15 C36 119.3(4) . . ?
C31 C15 C56 120.0(5) . . ?
C56 C15 C36 120.6(5) . . ?
C9 C16 H16 120.0 . . ?
C30 C16 C9 120.0(4) . . ?
C30 C16 H16 120.0 . . ?
O3 C17 O4 122.0(5) . . ?
O3 C17 C13 119.5(5) . . ?
O4 C17 C13 118.5(4) . . ?
N2 C18 C10 121.6(5) . . ?
N2 C18 C19 120.9(5) . . ?
C19 C18 C10 117.5(5) . . ?
C18 C19 H19 119.5 . . ?
C20 C19 C18 120.9(5) . . ?
C20 C19 H19 119.5 . . ?
C19 C20 C24 118.8(5) . . ?
C21 C20 C19 120.9(5) . . ?
C21 C20 C24 120.3(5) . . ?
C20 C21 H21 120.5 . . ?
C22 C21 C20 118.9(5) . . ?
C22 C21 H21 120.5 . . ?
C10 C22 C23 118.7(5) . . ?
C21 C22 C10 121.3(5) . . ?
C21 C22 C23 120.0(5) . . ?
O7 C23 O8 124.2(5) . . ?
O7 C23 C22 121.0(5) . . ?
O8 C23 C22 114.8(5) . . ?
O5 C24 O6 122.8(5) . . ?
O5 C24 C20 121.3(5) . . ?
O6 C24 C20 115.9(5) . . ?
N2 C25 H25A 108.7 . . ?
N2 C25 H25B 108.7 . . ?
N2 C25 C26 114.1(4) . . ?
H25A C25 H25B 107.6 . . ?
C26 C25 H25A 108.7 . . ?
C26 C25 H25B 108.7 . . ?
C27 C26 C25 119.0(4) . . ?
C28 C26 C25 121.7(4) . . ?
C28 C26 C27 119.2(4) . . ?
C26 C27 H27 119.7 . . ?
C33 C27 C26 120.6(5) . . ?
C33 C27 H27 119.7 . . ?
C6 C28 H28 119.7 . . ?
C26 C28 C6 120.7(4) . . ?
C26 C28 H28 119.7 . . ?
C6 C29 H29 120.0 . . ?
C6 C29 C33 120.1(5) . . ?
C33 C29 H29 120.0 . . ?
C14 C30 C8 120.1(4) . . ?
C16 C30 C8 120.2(4) . . ?
C16 C30 C14 119.6(4) . . ?
C15 C31 H31 120.0 . . ?
C15 C31 C32 119.9(5) . . ?
C32 C31 H31 120.0 . . ?
C31 C32 C34 119.7(5) . . ?
C31 C32 C35 120.3(5) . . ?
C34 C32 C35 119.9(5) . . ?
C27 C33 C7 121.6(5) . . ?
C27 C33 C29 119.7(4) . . ?
C29 C33 C7 118.5(5) . . ?
C32 C34 H34 119.7 . . ?
C53 C34 C32 120.6(5) . . ?
C53 C34 H34 119.7 . . ?
O11 C35 C32 117.3(5) . . ?
O12 C35 O11 122.2(5) . . ?
O12 C35 C32 120.5(5) . . ?
O15 C36 C15 118.7(5) . . ?
O16 C36 O15 123.5(5) . . ?
O16 C36 C15 117.8(5) . . ?
O17 C37 O18 124.1(5) . . ?
O17 C37 C51 119.7(5) . . ?
O18 C37 C51 116.2(5) . . ?
O23 C38 C39 117.0(4) . . ?
O24 C38 O23 125.1(5) . . ?
O24 C38 C39 117.9(5) . . ?
C40 C39 C38 118.3(4) . . ?
C40 C39 C45 120.5(4) . . ?
C45 C39 C38 121.3(4) . . ?
C39 C40 H40 120.0 . . ?
C42 C40 C39 120.0(4) . . ?
C42 C40 H40 120.0 . . ?
C42 C41 H41 119.5 . . ?
C42 C41 C43 120.9(4) . . ?
C43 C41 H41 119.5 . . ?
C40 C42 C41 119.8(4) . . ?
C40 C42 C46 118.9(4) . . ?
C41 C42 C46 121.4(4) . . ?
C41 C43 C44 121.0(4) . . ?
C41 C43 C45 119.0(4) . . ?
C45 C43 C44 119.9(4) . . ?
N1 C44 C43 114.4(4) . . ?
N1 C44 H44A 108.7 . . ?
N1 C44 H44B 108.7 . . ?
C43 C44 H44A 108.7 . . ?
C43 C44 H44B 108.7 . . ?
H44A C44 H44B 107.6 . . ?
C39 C45 C43 119.8(5) . . ?
C39 C45 H45 120.1 . . ?
C43 C45 H45 120.1 . . ?
O21 C46 O22 125.4(5) . . ?
O21 C46 C42 120.6(5) . . ?
O22 C46 C42 114.0(4) . . ?
N1 C47 C48 121.0(5) . . ?
N1 C47 C52 121.2(4) . . ?
C48 C47 C52 117.8(5) . . ?
C47 C48 H48 119.6 . . ?
C47 C48 C49 120.9(5) . . ?
C49 C48 H48 119.6 . . ?
C48 C49 C54 118.5(5) . . ?
C50 C49 C48 121.2(5) . . ?
C50 C49 C54 120.3(5) . . ?
C49 C50 H50 120.9 . . ?
C49 C50 C51 118.1(5) . . ?
C51 C50 H50 120.9 . . ?
C50 C51 C37 119.2(5) . . ?
C52 C51 C37 119.9(5) . . ?
C52 C51 C50 120.9(5) . . ?
C47 C52 H52 119.5 . . ?
C51 C52 C47 121.1(4) . . ?
C51 C52 H52 119.5 . . ?
C34 C53 C55 119.7(4) . . ?
C56 C53 C34 119.2(5) . . ?
C56 C53 C55 121.0(5) . . ?
O19 C54 C49 115.7(5) . . ?
O20 C54 O19 123.9(5) . . ?
O20 C54 C49 120.3(5) . . ?
N1 C55 C53 114.4(4) . . ?
N1 C55 H55A 108.6 . . ?
N1 C55 H55B 108.6 . . ?
C53 C55 H55A 108.6 . . ?
C53 C55 H55B 108.6 . . ?
H55A C55 H55B 107.6 . . ?
C15 C56 H56 119.7 . . ?
C53 C56 C15 120.6(5) . . ?
C53 C56 H56 119.7 . . ?
O1W Zn7 O2W 88.7(2) . . ?
O1W Zn7 O3W 92.6(2) . . ?
O1W Zn7 O4W 89.9(2) . . ?
O1W Zn7 H4WB 114.2 . . ?
O1W Zn7 O5W 91.7(2) . . ?
O1W Zn7 O6W 175.3(2) . . ?
O1W Zn7 O28 101.0(2) . . ?
O2W Zn7 H4WB 93.0 . . ?
O2W Zn7 O28 55.6(2) . . ?
O3W Zn7 O2W 95.8(2) . . ?
O3W Zn7 O4W 173.8(2) . . ?
O3W Zn7 H4WB 152.0 . . ?
O3W Zn7 O5W 91.1(2) . . ?
O3W Zn7 O28 147.5(3) . . ?
O4W Zn7 O2W 89.9(2) . . ?
O4W Zn7 H4WB 24.5 . . ?
O4W Zn7 O28 36.8(2) . . ?
O5W Zn7 O2W 173.0(2) . . ?
O5W Zn7 O4W 83.2(2) . . ?
O5W Zn7 H4WB 80.5 . . ?
O5W Zn7 O28 117.5(3) . . ?
O6W Zn7 O2W 87.3(2) . . ?
O6W Zn7 O3W 90.3(2) . . ?
O6W Zn7 O4W 87.6(2) . . ?
O6W Zn7 H4WB 63.5 . . ?
O6W Zn7 O5W 92.0(2) . . ?
O6W Zn7 O28 74.6(2) . . ?
O28 Zn7 H4WB 38.5 . . ?
Zn7 O1W H1WA 110.3 . . ?
Zn7 O1W H1WB 110.1 . . ?
H1WA O1W H1WB 103.5 . . ?
Zn7 O2W H2WA 110.9 . . ?
Zn7 O2W H2WB 110.7 . . ?
H2WA O2W H2WB 103.3 . . ?
Zn7 O3W H3WA 110.5 . . ?
Zn7 O3W H3WB 111.1 . . ?
H3WA O3W H3WB 103.2 . . ?
Zn7 O4W H4WA 117.7 . . ?
Zn7 O4W H4WB 63.1 . . ?
H4WA O4W H4WB 125.7 . . ?
O28 O4W Zn7 72.7(4) . . ?
O28 O4W H4WA 162.4 . . ?
O28 O4W H4WB 71.3 . . ?
Zn7 O5W H5WA 109.8 . . ?
Zn7 O5W H5WB 110.4 . . ?
H5WA O5W H5WB 103.8 . . ?
Zn7 O6W H6WA 109.4 . . ?
Zn7 O6W H6WB 109.5 . . ?
H6WA O6W H6WB 104.3 . . ?
Zn7 O28 H28A 123.8 . . ?
Zn7 O28 H28B 113.3 . . ?
O4W O28 Zn7 70.5(4) . . ?
O4W O28 H28A 139.8 . . ?
O4W O28 H28B 43.3 . . ?
H28A O28 H28B 105.8 . . ?

loop_
_geom_bond_atom_site_label_1
_geom_bond_atom_site_label_2
_geom_bond_distance
_geom_bond_site_symmetry_2
_geom_bond_publ_flag
Zn1 O1 1.946(4) . ?
Zn1 O26 1.969(3) . ?
Zn1 O8 1.948(4) 3_667 ?
Zn1 O23 1.979(4) 1_556 ?
Zn2 O3 2.166(4) 2_647 ?
Zn2 O26 2.091(3) . ?
Zn2 O10W 2.070(4) . ?
Zn2 O11W 2.073(4) . ?
Zn2 O12W 2.113(4) . ?
Zn2 O24 2.091(4) 1_556 ?
Zn3 O4 1.984(4) 2_647 ?
Zn3 O26 2.007(3) . ?
Zn3 O19 1.945(4) 4_666 ?
Zn3 O22 1.918(4) 2_656 ?
Zn5 O7W 2.084(4) . ?
Zn5 O8W 2.103(4) . ?
Zn5 O9W 2.058(4) . ?
Zn5 O14 2.088(4) . ?
Zn5 O15 2.145(4) 2_656 ?
Zn5 O25 2.124(3) . ?
Zn6 O6 1.938(4) 4_675 ?
Zn6 O10 1.943(4) 2_646 ?
Zn6 O16 1.972(4) 2_656 ?
Zn6 O25 2.026(4) . ?
Zn4 O11 1.941(4) . ?
Zn4 O13 1.958(4) . ?
Zn4 O18 1.960(4) 3_666 ?
Zn4 O25 1.980(4) . ?
O1 C5 1.275(6) . ?
O2 C5 1.237(7) . ?
O3 C17 1.257(6) . ?
O4 C17 1.270(6) . ?
O5 C24 1.235(7) . ?
O6 C24 1.282(7) . ?
O7 C23 1.226(7) . ?
O7W H7WA 0.8882 . ?
O7W H7WB 0.8874 . ?
O26 H26 1.0000 . ?
O8 C23 1.283(7) . ?
O8W H8WA 0.8721 . ?
O8W H8WB 0.8725 . ?
O9 C11 1.245(7) . ?
O9W H9WA 0.9634 . ?
O9W H9WB 0.9641 . ?
O10 C11 1.270(7) . ?
O10W H10A 0.9017 . ?
O10W H10B 0.9005 . ?
O11 C35 1.273(7) . ?
O11W H11A 0.8982 . ?
O11W H11B 0.8968 . ?
O12 C35 1.243(7) . ?
O12W H12A 0.8715 . ?
O12W H12B 0.8715 . ?
O13 C7 1.267(7) . ?
O14 C7 1.247(7) . ?
O15 C36 1.270(6) . ?
O16 C36 1.259(7) . ?
O17 C37 1.241(7) . ?
O17 H28A 1.2116 . ?
O18 C37 1.272(7) . ?
O19 C54 1.282(7) . ?
O20 C54 1.236(7) . ?
O21 C46 1.235(6) . ?
O22 C46 1.269(6) . ?
O23 C38 1.267(6) . ?
O24 C38 1.247(6) . ?
O25 H25 1.0000 . ?
N1 C44 1.453(6) . ?
N1 C47 1.382(6) . ?
N1 C55 1.460(6) . ?
N2 C8 1.458(6) . ?
N2 C18 1.379(7) . ?
N2 C25 1.451(6) . ?
C5 C9 1.498(7) . ?
C6 C11 1.501(7) . ?
C6 C28 1.398(7) . ?
C6 C29 1.385(7) . ?
C7 C33 1.499(7) . ?
C8 H8A 0.9900 . ?
C8 H8B 0.9900 . ?
C8 C30 1.516(6) . ?
C9 C12 1.385(7) . ?
C9 C16 1.394(7) . ?
C10 H10 0.9500 . ?
C10 C18 1.410(7) . ?
C10 C22 1.392(8) . ?
C12 H12 0.9500 . ?
C12 C13 1.388(7) . ?
C13 C14 1.396(7) . ?
C13 C17 1.485(6) . ?
C14 H14 0.9500 . ?
C14 C30 1.392(7) . ?
C15 C31 1.387(7) . ?
C15 C36 1.496(7) . ?
C15 C56 1.399(7) . ?
C16 H16 0.9500 . ?
C16 C30 1.389(7) . ?
C18 C19 1.408(7) . ?
C19 H19 0.9500 . ?
C19 C20 1.387(7) . ?
C20 C21 1.387(7) . ?
C20 C24 1.497(7) . ?
C21 H21 0.9500 . ?
C21 C22 1.380(8) . ?
C22 C23 1.501(7) . ?
C25 H25A 0.9900 . ?
C25 H25B 0.9900 . ?
C25 C26 1.527(7) . ?
C26 C27 1.400(7) . ?
C26 C28 1.380(7) . ?
C27 H27 0.9500 . ?
C27 C33 1.381(7) . ?
C28 H28 0.9500 . ?
C29 H29 0.9500 . ?
C29 C33 1.400(7) . ?
C31 H31 0.9500 . ?
C31 C32 1.396(7) . ?
C32 C34 1.399(7) . ?
C32 C35 1.494(7) . ?
C34 H34 0.9500 . ?
C34 C53 1.395(7) . ?
C37 C51 1.503(7) . ?
C38 C39 1.509(6) . ?
C39 C40 1.392(7) . ?
C39 C45 1.397(7) . ?
C40 H40 0.9500 . ?
C40 C42 1.385(7) . ?
C41 H41 0.9500 . ?
C41 C42 1.393(7) . ?
C41 C43 1.398(7) . ?
C42 C46 1.507(7) . ?
C43 C44 1.521(6) . ?
C43 C45 1.401(7) . ?
C44 H44A 0.9900 . ?
C44 H44B 0.9900 . ?
C45 H45 0.9500 . ?
C47 C48 1.396(7) . ?
C47 C52 1.408(7) . ?
C48 H48 0.9500 . ?
C48 C49 1.397(7) . ?
C49 C50 1.392(7) . ?
C49 C54 1.498(7) . ?
C50 H50 0.9500 . ?
C50 C51 1.400(7) . ?
C51 C52 1.391(7) . ?
C52 H52 0.9500 . ?
C53 C55 1.518(7) . ?
C53 C56 1.390(7) . ?
C55 H55A 0.9900 . ?
C55 H55B 0.9900 . ?
C56 H56 0.9500 . ?
Zn7 O1W 2.061(5) . ?
Zn7 O2W 2.132(5) . ?
Zn7 O3W 2.108(5) . ?
Zn7 O4W 2.116(5) . ?
Zn7 H4WB 1.8876 . ?
Zn7 O5W 2.111(5) . ?
Zn7 O6W 2.062(5) . ?
Zn7 O28 2.142(8) . ?
O1W H1WA 0.8856 . ?
O1W H1WB 0.8855 . ?
O2W H2WA 0.8909 . ?
O2W H2WB 0.8907 . ?
O3W H3WA 0.8928 . ?
O3W H3WB 0.8943 . ?
O4W H4WA 1.0768 . ?
O4W H4WB 0.8779 . ?
O4W O28 1.345(9) . ?
O5W H5WA 0.8831 . ?
O5W H5WB 0.8834 . ?
O6W H6WA 0.8731 . ?
O6W H6WB 0.8730 . ?
O28 H28A 0.9348 . ?
O28 H28B 0.9264 . ?

loop_
_geom_torsion_atom_site_label_1
_geom_torsion_atom_site_label_2
_geom_torsion_atom_site_label_3
_geom_torsion_atom_site_label_4
_geom_torsion
_geom_torsion_site_symmetry_1
_geom_torsion_site_symmetry_2
_geom_torsion_site_symmetry_3
_geom_torsion_site_symmetry_4
_geom_torsion_publ_flag
Zn1 O1 C5 O2 -3.1(7) . . . . ?
Zn1 O1 C5 C9 177.9(4) . . . . ?
Zn1 O8 C23 O7 16.2(8) 3_667 . . . ?
Zn1 O8 C23 C22 -162.6(3) 3_667 . . . ?
Zn1 O23 C38 O24 -2.4(7) 1_554 . . . ?
Zn1 O23 C38 C39 177.8(3) 1_554 . . . ?
Zn2 O3 C17 O4 -75.5(6) 2_657 . . . ?
Zn2 O3 C17 C13 103.5(5) 2_657 . . . ?
Zn2 O24 C38 O23 24.4(10) 1_554 . . . ?
Zn2 O24 C38 C39 -155.9(4) 1_554 . . . ?
Zn3 O4 C17 O3 2.6(6) 2_657 . . . ?
Zn3 O4 C17 C13 -176.4(3) 2_657 . . . ?
Zn3 O19 C54 O20 -8.6(8) 4_565 . . . ?
Zn3 O19 C54 C49 170.1(3) 4_565 . . . ?
Zn3 O22 C46 O21 5.0(8) 2_646 . . . ?
Zn3 O22 C46 C42 -173.3(3) 2_646 . . . ?
Zn5 O14 C7 O13 -25.9(10) . . . . ?
Zn5 O14 C7 C33 155.0(5) . . . . ?
Zn5 O15 C36 O16 78.3(6) 2_646 . . . ?
Zn5 O15 C36 C15 -100.5(5) 2_646 . . . ?
Zn6 O6 C24 O5 6.6(8) 4_576 . . . ?
Zn6 O6 C24 C20 -174.6(4) 4_576 . . . ?
Zn6 O10 C11 O9 1.8(10) 2_656 . . . ?
Zn6 O10 C11 C6 -177.6(4) 2_656 . . . ?
Zn6 O16 C36 O15 -7.7(7) 2_646 . . . ?
Zn6 O16 C36 C15 171.1(4) 2_646 . . . ?
Zn4 O11 C35 O12 7.3(8) . . . . ?
Zn4 O11 C35 C32 -171.8(4) . . . . ?
Zn4 O13 C7 O14 -10.8(8) . . . . ?
Zn4 O13 C7 C33 168.3(4) . . . . ?
Zn4 O18 C37 O17 -13.7(8) 3_666 . . . ?
Zn4 O18 C37 C51 164.1(3) 3_666 . . . ?
O1 C5 C9 C12 -5.4(7) . . . . ?
O1 C5 C9 C16 174.0(5) . . . . ?
O2 C5 C9 C12 175.6(5) . . . . ?
O2 C5 C9 C16 -5.0(8) . . . . ?
O13 C7 C33 C27 16.6(8) . . . . ?
O13 C7 C33 C29 -160.2(5) . . . . ?
O14 C7 C33 C27 -164.2(5) . . . . ?
O14 C7 C33 C29 18.9(7) . . . . ?
O17 C37 C51 C50 155.5(5) . . . . ?
O17 C37 C51 C52 -22.5(8) . . . . ?
O18 C37 C51 C50 -22.4(7) . . . . ?
O18 C37 C51 C52 159.5(5) . . . . ?
O23 C38 C39 C40 165.1(5) . . . . ?
O23 C38 C39 C45 -14.5(7) . . . . ?
O24 C38 C39 C40 -14.7(7) . . . . ?
O24 C38 C39 C45 165.7(5) . . . . ?
N1 C47 C48 C49 177.5(5) . . . . ?
N1 C47 C52 C51 -177.6(5) . . . . ?
N2 C8 C30 C14 -146.8(5) . . . . ?
N2 C8 C30 C16 32.9(7) . . . . ?
N2 C18 C19 C20 -179.2(5) . . . . ?
N2 C25 C26 C27 -159.8(4) . . . . ?
N2 C25 C26 C28 20.3(7) . . . . ?
C5 C9 C12 C13 -179.1(5) . . . . ?
C5 C9 C16 C30 -179.2(5) . . . . ?
C6 C29 C33 C7 176.1(5) . . . . ?
C6 C29 C33 C27 -0.8(8) . . . . ?
C8 N2 C18 C10 179.2(5) . . . . ?
C8 N2 C18 C19 -3.2(7) . . . . ?
C8 N2 C25 C26 -97.0(5) . . . . ?
C9 C12 C13 C14 -2.2(7) . . . . ?
C9 C12 C13 C17 -178.9(5) . . . . ?
C9 C16 C30 C8 179.0(5) . . . . ?
C9 C16 C30 C14 -1.3(7) . . . . ?
C10 C18 C19 C20 -1.5(8) . . . . ?
C10 C22 C23 O7 30.4(8) . . . . ?
C10 C22 C23 O8 -150.8(5) . . . . ?
C11 C6 C28 C26 179.9(5) . . . . ?
C11 C6 C29 C33 -178.7(5) . . . . ?
C12 C9 C16 C30 0.3(7) . . . . ?
C12 C13 C14 C30 1.1(8) . . . . ?
C12 C13 C17 O3 -0.3(7) . . . . ?
C12 C13 C17 O4 178.8(5) . . . . ?
C13 C14 C30 C8 -179.6(5) . . . . ?
C13 C14 C30 C16 0.6(8) . . . . ?
C14 C13 C17 O3 -176.9(5) . . . . ?
C14 C13 C17 O4 2.2(7) . . . . ?
C15 C31 C32 C34 -0.9(8) . . . . ?
C15 C31 C32 C35 -177.9(5) . . . . ?
C16 C9 C12 C13 1.5(7) . . . . ?
C17 C13 C14 C30 177.7(5) . . . . ?
C18 N2 C8 C30 74.5(6) . . . . ?
C18 N2 C25 C26 78.4(6) . . . . ?
C18 C10 C22 C21 -0.8(8) . . . . ?
C18 C10 C22 C23 -178.9(5) . . . . ?
C18 C19 C20 C21 0.1(8) . . . . ?
C18 C19 C20 C24 -179.7(5) . . . . ?
C19 C20 C21 C22 1.0(8) . . . . ?
C19 C20 C24 O5 16.7(9) . . . . ?
C19 C20 C24 O6 -162.1(5) . . . . ?
C20 C21 C22 C10 -0.6(8) . . . . ?
C20 C21 C22 C23 177.5(5) . . . . ?
C21 C20 C24 O5 -163.0(6) . . . . ?
C21 C20 C24 O6 18.1(8) . . . . ?
C21 C22 C23 O7 -147.7(6) . . . . ?
C21 C22 C23 O8 31.0(7) . . . . ?
C22 C10 C18 N2 179.5(5) . . . . ?
C22 C10 C18 C19 1.8(8) . . . . ?
C24 C20 C21 C22 -179.3(5) . . . . ?
C25 N2 C8 C30 -110.0(5) . . . . ?
C25 N2 C18 C10 3.8(7) . . . . ?
C25 N2 C18 C19 -178.5(5) . . . . ?
C25 C26 C27 C33 -178.2(5) . . . . ?
C25 C26 C28 C6 178.4(5) . . . . ?
C26 C27 C33 C7 -177.4(5) . . . . ?
C26 C27 C33 C29 -0.6(8) . . . . ?
C27 C26 C28 C6 -1.5(7) . . . . ?
C28 C6 C11 O9 7.0(9) . . . . ?
C28 C6 C11 O10 -173.5(5) . . . . ?
C28 C6 C29 C33 1.0(8) . . . . ?
C28 C26 C27 C33 1.7(8) . . . . ?
C29 C6 C11 O9 -173.3(6) . . . . ?
C29 C6 C11 O10 6.1(8) . . . . ?
C29 C6 C28 C26 0.2(8) . . . . ?
C31 C15 C36 O15 6.6(8) . . . . ?
C31 C15 C36 O16 -172.3(5) . . . . ?
C31 C15 C56 C53 0.5(8) . . . . ?
C31 C32 C34 C53 0.8(8) . . . . ?
C31 C32 C35 O11 2.4(8) . . . . ?
C31 C32 C35 O12 -176.7(6) . . . . ?
C32 C34 C53 C55 -176.6(5) . . . . ?
C32 C34 C53 C56 0.0(8) . . . . ?
C34 C32 C35 O11 -174.6(5) . . . . ?
C34 C32 C35 O12 6.2(9) . . . . ?
C34 C53 C55 N1 -45.5(7) . . . . ?
C34 C53 C56 C15 -0.6(8) . . . . ?
C35 C32 C34 C53 177.8(5) . . . . ?
C36 C15 C31 C32 176.1(5) . . . . ?
C36 C15 C56 C53 -175.3(5) . . . . ?
C37 C51 C52 C47 178.0(5) . . . . ?
C38 C39 C40 C42 -177.5(5) . . . . ?
C38 C39 C45 C43 179.0(5) . . . . ?
C39 C40 C42 C41 -2.0(7) . . . . ?
C39 C40 C42 C46 178.3(5) . . . . ?
C40 C39 C45 C43 -0.6(8) . . . . ?
C40 C42 C46 O21 171.2(5) . . . . ?
C40 C42 C46 O22 -10.5(7) . . . . ?
C41 C42 C46 O21 -8.4(8) . . . . ?
C41 C42 C46 O22 169.9(5) . . . . ?
C41 C43 C44 N1 -29.2(7) . . . . ?
C41 C43 C45 C39 -0.9(7) . . . . ?
C42 C41 C43 C44 -176.6(4) . . . . ?
C42 C41 C43 C45 1.1(7) . . . . ?
C43 C41 C42 C40 0.4(7) . . . . ?
C43 C41 C42 C46 -179.9(5) . . . . ?
C44 N1 C47 C48 178.0(5) . . . . ?
C44 N1 C47 C52 -3.4(7) . . . . ?
C44 N1 C55 C53 104.6(5) . . . . ?
C44 C43 C45 C39 176.8(5) . . . . ?
C45 C39 C40 C42 2.1(8) . . . . ?
C45 C43 C44 N1 153.1(5) . . . . ?
C47 N1 C44 C43 -79.6(6) . . . . ?
C47 N1 C55 C53 -81.3(6) . . . . ?
C47 C48 C49 C50 0.2(8) . . . . ?
C47 C48 C49 C54 -179.9(5) . . . . ?
C48 C47 C52 C51 1.1(7) . . . . ?
C48 C49 C50 C51 0.8(8) . . . . ?
C48 C49 C54 O19 147.9(5) . . . . ?
C48 C49 C54 O20 -33.4(8) . . . . ?
C49 C50 C51 C37 -178.9(5) . . . . ?
C49 C50 C51 C52 -0.9(8) . . . . ?
C50 C49 C54 O19 -32.2(7) . . . . ?
C50 C49 C54 O20 146.5(6) . . . . ?
C50 C51 C52 C47 0.0(8) . . . . ?
C52 C47 C48 C49 -1.2(7) . . . . ?
C54 C49 C50 C51 -179.0(5) . . . . ?
C55 N1 C44 C43 94.5(5) . . . . ?
C55 N1 C47 C48 3.9(7) . . . . ?
C55 N1 C47 C52 -177.4(4) . . . . ?
C55 C53 C56 C15 175.9(5) . . . . ?
C56 C15 C31 C32 0.2(8) . . . . ?
C56 C15 C36 O15 -177.5(5) . . . . ?
C56 C15 C36 O16 3.6(8) . . . . ?
C56 C53 C55 N1 138.0(5) . . . . ?
